data_2205140
loop_
_publ_author_name
'Hussain, Zakir'
'Oeser, Thomas'
'Hopf, Henning'

_publ_section_title
;
 Ethyl 1,3-dibromoazulene-6-carboxylate
;
_journal_issue 2
_journal_name_full 'Acta Crystallographica Section E'
_journal_page_first o478
_journal_page_last o479
_journal_paper_doi 10.1107/S1600536805001972
_journal_volume 61
_journal_year 2005
_chemical_formula_iupac 'C13 H10 Br2 O2'
_chemical_formula_moiety 'C13 H10 Br2 O2'
_chemical_formula_sum 'C13 H10 Br2 O2'
_chemical_formula_weight 358.03
_chemical_name_systematic
;
Ethyl 1,3-dibromoazulene-6-carboxylate
;
_space_group_IT_number 29
_symmetry_cell_setting orthorhombic
_symmetry_space_group_name_Hall 'P 2c -2ac'
_symmetry_space_group_name_H-M 'P c a 21'
_atom_sites_solution_hydrogens geom
_atom_sites_solution_primary direct
_atom_sites_solution_secondary difmap
_audit_creation_method SHELXL-97
_cell_angle_alpha 90.0
_cell_angle_beta 90.0
_cell_angle_gamma 90.0
_cell_formula_units_Z 8
_cell_length_a 17.032(2)
_cell_length_b 3.9694(5)
_cell_length_c 35.819(5)
_cell_measurement_reflns_used 12806
_cell_measurement_temperature 95(2)
_cell_measurement_theta_max 28.29
_cell_measurement_theta_min 2.46
_cell_volume 2421.6(5)
_computing_cell_refinement SMART
_computing_data_collection 'SMART (Bruker, 2001)'
_computing_data_reduction 'SAINT (Bruker, 2001)'
_computing_molecular_graphics 'ORTEP-3 (Farrugia, 1997)'
_computing_publication_material SHELXTL
_computing_structure_refinement SHELXTL
_computing_structure_solution 'SHELXTL (Bruker, 2001)'
_diffrn_ambient_temperature 95(2)
_diffrn_measured_fraction_theta_full 0.996
_diffrn_measured_fraction_theta_max 0.996
_diffrn_measurement_device_type 'Bruker Smart APEX CCD area-detector'
_diffrn_measurement_method '\f and \w'
_diffrn_radiation_monochromator graphite
_diffrn_radiation_source 'fine-focus sealed tube'
_diffrn_radiation_type MoK\a
_diffrn_radiation_wavelength 0.71073
_diffrn_reflns_av_R_equivalents 0.039
_diffrn_reflns_av_sigmaI/netI 0.046
_diffrn_reflns_limit_h_max 13
_diffrn_reflns_limit_h_min -22
_diffrn_reflns_limit_k_max 5
_diffrn_reflns_limit_k_min -5
_diffrn_reflns_limit_l_max 47
_diffrn_reflns_limit_l_min -47
_diffrn_reflns_number 15805
_diffrn_reflns_theta_full 28.30
_diffrn_reflns_theta_max 28.30
_diffrn_reflns_theta_min 2.27
_exptl_absorpt_coefficient_mu 6.680
_exptl_absorpt_correction_T_max 0.6170
_exptl_absorpt_correction_T_min 0.2657
_exptl_absorpt_correction_type numerical
_exptl_absorpt_process_details '(SMART; Bruker, 2001)'
_exptl_crystal_colour 'dark green'
_exptl_crystal_density_diffrn 1.964
_exptl_crystal_density_method 'not measured'
_exptl_crystal_description needle
_exptl_crystal_F_000 1392
_exptl_crystal_size_max 0.27
_exptl_crystal_size_mid 0.08
_exptl_crystal_size_min 0.08
_refine_diff_density_max 1.013
_refine_diff_density_min -1.591
_refine_ls_abs_structure_details 'Flack (1983), 2880 Friedel pairs'
_refine_ls_abs_structure_Flack 0.141(13)
_refine_ls_extinction_method none
_refine_ls_goodness_of_fit_ref 1.111
_refine_ls_hydrogen_treatment constr
_refine_ls_matrix_type full
_refine_ls_number_parameters 310
_refine_ls_number_reflns 5943
_refine_ls_number_restraints 1
_refine_ls_restrained_S_all 1.111
_refine_ls_R_factor_all 0.044
_refine_ls_R_factor_gt 0.042
_refine_ls_shift/su_max 0.002
_refine_ls_shift/su_mean 0.000
_refine_ls_structure_factor_coef Fsqd
_refine_ls_weighting_details 'calc w = 1/[\s^2^(Fo^2^)+(0.0295P)^2^+8.7967P] where P = (Fo^2^+2Fc^2^)/3'
_refine_ls_weighting_scheme calc
_refine_ls_wR_factor_gt 0.091
_refine_ls_wR_factor_ref 0.092
_reflns_number_gt 5714
_reflns_number_total 5943
_reflns_threshold_expression I>2\s(I)
_cod_data_source_file ob6470.cif
_cod_data_source_block I
_cod_database_code 2205140
_cod_database_fobs_code 2205140

loop_
_symmetry_equiv_pos_as_xyz
'x, y, z'
'-x, -y, z+1/2'
'x+1/2, -y, z'
'-x+1/2, y, z+1/2'

loop_
_atom_site_label
_atom_site_fract_x
_atom_site_fract_y
_atom_site_fract_z
_atom_site_U_iso_or_equiv
_atom_site_adp_type
_atom_site_calc_flag
_atom_site_refinement_flags
_atom_site_occupancy
_atom_site_type_symbol
Br1 0.47259(3) 0.13298(15) 0.852525(17) 0.02002(12) Uani d . 1 Br
Br2 0.77321(3) -0.07110(13) 0.780198(14) 0.01718(11) Uani d . 1 Br
O1 0.8739(2) 0.7617(11) 0.95558(11) 0.0193(8) Uani d . 1 O
O2 0.7596(2) 0.9149(11) 0.98170(12) 0.0231(9) Uani d . 1 O
C1 0.5809(3) 0.1495(16) 0.84250(14) 0.0184(11) Uani d . 1 C
C2 0.6169(3) 0.0111(13) 0.81180(15) 0.0155(10) Uani d . 1 C
H2 0.5915 -0.1019 0.7918 0.019 Uiso calc R 1 H
C3 0.6976(3) 0.0665(13) 0.81533(14) 0.0131(10) Uani d . 1 C
C3A 0.7140(3) 0.2356(13) 0.84865(14) 0.0129(9) Uani d . 1 C
C4 0.7868(3) 0.3215(14) 0.86236(13) 0.0150(10) Uani d . 1 C
H4 0.8297 0.2641 0.8467 0.018 Uiso calc R 1 H
C5 0.8074(3) 0.4805(14) 0.89582(16) 0.0174(11) Uani d . 1 C
H5 0.8620 0.5076 0.9002 0.021 Uiso calc R 1 H
C6 0.7570(3) 0.6053(14) 0.92384(15) 0.0164(10) Uani d . 1 C
C7 0.6752(3) 0.6006(13) 0.92544(15) 0.0168(10) Uani d . 1 C
H7 0.6527 0.7059 0.9467 0.020 Uiso calc R 1 H
C8 0.6222(3) 0.4632(14) 0.90026(14) 0.0145(10) Uani d . 1 C
H8 0.5684 0.4894 0.9067 0.017 Uiso calc R 1 H
C8A 0.6359(3) 0.2947(13) 0.86730(14) 0.0126(10) Uani d . 1 C
C9 0.7956(3) 0.7755(14) 0.95702(15) 0.0176(10) Uani d . 1 C
C10 0.9162(3) 0.9324(14) 0.98557(16) 0.0182(11) Uani d . 1 C
H10A 0.9091 0.8111 1.0095 0.022 Uiso calc R 1 H
H10B 0.8969 1.1660 0.9886 0.022 Uiso calc R 1 H
C11 1.0017(4) 0.9321(16) 0.97424(17) 0.0225(12) Uani d . 1 C
H11A 1.0067 1.0202 0.9488 0.034 Uiso calc R 1 H
H11B 1.0221 0.7014 0.9751 0.034 Uiso calc R 1 H
H11C 1.0317 1.0745 0.9914 0.034 Uiso calc R 1 H
Br1' 0.76392(3) -0.45833(15) 0.679699(16) 0.02267(13) Uani d . 1 Br
Br2' 0.46196(3) -0.51438(14) 0.753743(15) 0.01849(11) Uani d . 1 Br
O1' 0.3777(2) 0.3501(10) 0.57823(10) 0.0192(8) Uani d . 1 O
O2' 0.4941(2) 0.4232(12) 0.55007(12) 0.0241(9) Uani d . 1 O
C1' 0.6567(3) -0.3833(13) 0.68925(15) 0.0148(10) Uani d . 1 C
C2' 0.6188(3) -0.5020(13) 0.72134(17) 0.0181(11) Uani d . 1 C
H2' 0.6424 -0.6216 0.7414 0.022 Uiso calc R 1 H
C3' 0.5391(3) -0.4107(13) 0.71836(15) 0.0153(10) Uani d . 1 C
C3A' 0.5262(3) -0.2405(13) 0.68476(14) 0.0157(10) Uani d . 1 C
C4' 0.4554(3) -0.1209(14) 0.67154(15) 0.0154(10) Uani d . 1 C
H4' 0.4117 -0.1540 0.6876 0.018 Uiso calc R 1 H
C5' 0.4388(3) 0.0411(14) 0.63804(16) 0.0164(11) Uani d . 1 C
H5' 0.3852 0.0980 0.6343 0.020 Uiso calc R 1 H
C6' 0.4898(3) 0.1327(13) 0.60894(15) 0.0150(10) Uani d . 1 C
C7' 0.5707(3) 0.0751(15) 0.60603(16) 0.0196(11) Uani d . 1 C
H7' 0.5947 0.1559 0.5838 0.024 Uiso calc R 1 H
C8' 0.6207(3) -0.0835(14) 0.63101(16) 0.0177(11) Uani d . 1 C
H8' 0.6740 -0.0964 0.6234 0.021 Uiso calc R 1 H
C8A' 0.6040(3) -0.2261(14) 0.66548(14) 0.0163(11) Uani d . 1 C
C9' 0.4557(3) 0.3172(13) 0.57583(15) 0.0160(10) Uani d . 1 C
C10' 0.3395(3) 0.5287(15) 0.54780(15) 0.0195(11) Uani d . 1 C
H10C 0.3411 0.3917 0.5247 0.023 Uiso calc R 1 H
H10D 0.3666 0.7451 0.5430 0.023 Uiso calc R 1 H
C11' 0.2562(4) 0.5910(18) 0.55930(17) 0.0268(13) Uani d . 1 C
H11D 0.2554 0.7359 0.5815 0.040 Uiso calc R 1 H
H11E 0.2308 0.3759 0.5651 0.040 Uiso calc R 1 H
H11F 0.2280 0.7021 0.5389 0.040 Uiso calc R 1 H

loop_
_atom_site_aniso_label
_atom_site_aniso_U_11
_atom_site_aniso_U_22
_atom_site_aniso_U_33
_atom_site_aniso_U_12
_atom_site_aniso_U_13
_atom_site_aniso_U_23
Br1 0.0091(2) 0.0247(3) 0.0263(3) -0.0034(2) 0.0022(2) -0.0016(2)
Br2 0.0133(2) 0.0188(3) 0.0194(3) 0.0013(2) 0.0025(2) -0.0034(2)
O1 0.0145(17) 0.025(2) 0.0183(18) -0.0020(16) -0.0038(14) -0.0037(16)
O2 0.0203(19) 0.031(2) 0.018(2) -0.0005(18) 0.0017(16) -0.0058(17)
C1 0.012(2) 0.029(3) 0.014(3) 0.000(2) -0.0024(17) 0.000(2)
C2 0.017(3) 0.015(3) 0.015(2) -0.004(2) -0.0017(19) 0.0029(18)
C3 0.012(2) 0.012(2) 0.015(2) 0.0038(19) 0.0011(18) 0.0005(19)
C3A 0.0096(19) 0.016(2) 0.013(2) 0.0015(18) 0.0027(18) 0.0066(18)
C4 0.010(2) 0.023(3) 0.012(2) 0.003(2) 0.0012(17) 0.0038(19)
C5 0.008(2) 0.018(3) 0.026(3) 0.001(2) 0.000(2) -0.002(2)
C6 0.014(2) 0.021(3) 0.014(2) -0.004(2) -0.0021(19) 0.0026(19)
C7 0.020(3) 0.015(3) 0.015(2) 0.001(2) 0.002(2) -0.001(2)
C8 0.012(2) 0.016(3) 0.015(2) 0.002(2) 0.0026(18) 0.0033(19)
C8A 0.011(2) 0.009(2) 0.017(2) 0.0001(19) 0.0010(17) 0.0048(18)
C9 0.019(2) 0.015(3) 0.019(3) 0.000(2) 0.000(2) 0.001(2)
C10 0.020(3) 0.016(3) 0.019(3) -0.002(2) 0.000(2) -0.008(2)
C11 0.022(3) 0.022(3) 0.024(3) -0.005(2) -0.001(2) -0.003(2)
Br1' 0.0125(2) 0.0256(3) 0.0300(3) 0.0045(2) 0.0027(2) 0.0011(2)
Br2' 0.0155(2) 0.0220(3) 0.0180(2) -0.0043(2) 0.0019(2) 0.0032(2)
O1' 0.0181(18) 0.021(2) 0.0182(19) 0.0002(16) -0.0028(15) 0.0051(15)
O2' 0.022(2) 0.029(2) 0.021(2) -0.0029(18) 0.0018(17) 0.0027(17)
C1' 0.011(2) 0.014(2) 0.020(2) 0.007(2) -0.0007(18) -0.0068(19)
C2' 0.014(3) 0.008(2) 0.032(3) -0.001(2) 0.000(2) 0.000(2)
C3' 0.010(2) 0.014(2) 0.021(3) -0.001(2) 0.0048(19) 0.000(2)
C3A' 0.015(2) 0.014(2) 0.017(2) -0.0013(19) -0.0009(19) -0.0025(19)
C4' 0.013(2) 0.016(3) 0.017(2) -0.005(2) 0.0033(18) -0.003(2)
C5' 0.013(2) 0.017(3) 0.019(3) 0.001(2) -0.002(2) -0.002(2)
C6' 0.018(2) 0.008(2) 0.019(2) 0.000(2) -0.0032(19) -0.0031(19)
C7' 0.018(3) 0.024(3) 0.017(3) -0.005(2) 0.001(2) -0.001(2)
C8' 0.015(2) 0.014(3) 0.024(3) -0.003(2) 0.003(2) -0.007(2)
C8A' 0.014(2) 0.014(3) 0.021(3) -0.004(2) 0.0020(19) -0.0042(19)
C9' 0.022(3) 0.011(2) 0.016(2) -0.002(2) -0.0014(19) -0.0007(19)
C10' 0.024(3) 0.023(3) 0.012(2) 0.000(2) -0.004(2) 0.003(2)
C11' 0.026(3) 0.037(4) 0.017(3) 0.004(3) -0.001(2) 0.007(2)

loop_
_atom_type_symbol
_atom_type_description
_atom_type_scat_dispersion_real
_atom_type_scat_dispersion_imag
_atom_type_scat_source
C C 0.0033 0.0016 'International Tables Vol C Tables 4.2.6.8 and 6.1.1.4'
H H 0.0000 0.0000 'International Tables Vol C Tables 4.2.6.8 and 6.1.1.4'
O O 0.0106 0.0060 'International Tables Vol C Tables 4.2.6.8 and 6.1.1.4'
Br Br -0.2901 2.4595 'International Tables Vol C Tables 4.2.6.8 and 6.1.1.4'

loop_
_geom_angle_atom_site_label_1
_geom_angle_atom_site_label_2
_geom_angle_atom_site_label_3
_geom_angle
C9 O1 C10 116.4(4)
C2 C1 C8A 111.8(5)
C2 C1 Br1 125.2(4)
C8A C1 Br1 123.0(4)
C1 C2 C3 107.6(5)
C1 C2 H2 126.2
C3 C2 H2 126.2
C2 C3 C3A 110.5(4)
C2 C3 Br2 124.5(4)
C3A C3 Br2 125.0(4)
C4 C3A C3 127.2(5)
C4 C3A C8A 126.7(5)
C3 C3A C8A 106.0(4)
C3A C4 C5 130.0(5)
C3A C4 H4 115.0
C5 C4 H4 115.0
C4 C5 C6 128.0(5)
C4 C5 H5 116.0
C6 C5 H5 116.0
C7 C6 C5 129.2(5)
C7 C6 C9 114.0(5)
C5 C6 C9 116.8(5)
C8 C7 C6 129.0(5)
C8 C7 H7 115.5
C6 C7 H7 115.5
C8A C8 C7 129.6(5)
C8A C8 H8 115.2
C7 C8 H8 115.2
C8 C8A C1 128.6(5)
C8 C8A C3A 127.3(5)
C1 C8A C3A 104.1(4)
O2 C9 O1 123.6(5)
O2 C9 C6 123.8(5)
O1 C9 C6 112.6(5)
O1 C10 C11 106.1(4)
O1 C10 H10A 110.5
C11 C10 H10A 110.5
O1 C10 H10B 110.5
C11 C10 H10B 110.5
H10A C10 H10B 108.7
C10 C11 H11A 109.5
C10 C11 H11B 109.5
H11A C11 H11B 109.5
C10 C11 H11C 109.5
H11A C11 H11C 109.5
H11B C11 H11C 109.5
C9' O1' C10' 116.4(4)
C8A' C1' C2' 110.9(5)
C8A' C1' Br1' 126.0(4)
C2' C1' Br1' 122.9(4)
C1' C2' C3' 107.2(5)
C1' C2' H2' 126.4
C3' C2' H2' 126.4
C3A' C3' C2' 109.9(5)
C3A' C3' Br2' 125.4(4)
C2' C3' Br2' 124.6(4)
C4' C3A' C3' 126.8(5)
C4' C3A' C8A' 127.1(5)
C3' C3A' C8A' 106.1(4)
C3A' C4' C5' 129.3(5)
C3A' C4' H4' 115.4
C5' C4' H4' 115.4
C4' C5' C6' 129.3(5)
C4' C5' H5' 115.3
C6' C5' H5' 115.3
C7' C6' C5' 128.4(5)
C7' C6' C9' 113.5(5)
C5' C6' C9' 118.1(5)
C8' C7' C6' 129.1(5)
C8' C7' H7' 115.5
C6' C7' H7' 115.5
C7' C8' C8A' 129.4(5)
C7' C8' H8' 115.3
C8A' C8' H8' 115.3
C1' C8A' C8' 126.7(5)
C1' C8A' C3A' 105.8(5)
C8' C8A' C3A' 127.4(5)
O2' C9' O1' 123.6(5)
O2' C9' C6' 124.2(5)
O1' C9' C6' 112.2(4)
O1' C10' C11' 107.4(5)
O1' C10' H10C 110.2
C11' C10' H10C 110.2
O1' C10' H10D 110.2
C11' C10' H10D 110.2
H10C C10' H10D 108.5
C10' C11' H11D 109.5
C10' C11' H11E 109.5
H11D C11' H11E 109.5
C10' C11' H11F 109.5
H11D C11' H11F 109.5
H11E C11' H11F 109.5

loop_
_geom_bond_atom_site_label_1
_geom_bond_atom_site_label_2
_geom_bond_distance
_geom_bond_publ_flag
Br1 C1 1.881(5) yes
Br2 C3 1.882(5) yes
O1 C9 1.336(6) ?
O1 C10 1.460(6) ?
O2 C9 1.210(7) ?
C1 C2 1.374(8) yes
C1 C8A 1.413(7) yes
C2 C3 1.397(7) yes
C2 H2 0.9500 ?
C3 C3A 1.398(7) yes
C3A C4 1.376(7) yes
C3A C8A 1.507(6) yes
C4 C5 1.399(8) yes
C4 H4 0.9500 ?
C5 C6 1.410(8) yes
C5 H5 0.9500 ?
C6 C7 1.394(7) yes
C6 C9 1.517(8) yes
C7 C8 1.388(8) yes
C7 H7 0.9500 ?
C8 C8A 1.377(7) yes
C8 H8 0.9500 ?
C10 C11 1.512(8) ?
C10 H10A 0.9900 ?
C10 H10B 0.9900 ?
C11 H11A 0.9800 ?
C11 H11B 0.9800 ?
C11 H11C 0.9800 ?
Br1' C1' 1.881(5) yes
Br2' C3' 1.871(5) yes
O1' C9' 1.338(7) ?
O1' C10' 1.454(6) ?
O2' C9' 1.206(7) ?
C1' C8A' 1.386(7) yes
C1' C2' 1.400(8) yes
C2' C3' 1.409(7) yes
C2' H2' 0.9500 ?
C3' C3A' 1.398(8) yes
C3A' C4' 1.380(7) yes
C3A' C8A' 1.495(7) yes
C4' C5' 1.390(8) yes
C4' H4' 0.9500 ?
C5' C6' 1.405(8) yes
C5' H5' 0.9500 ?
C6' C7' 1.401(7) yes
C6' C9' 1.510(7) yes
C7' C8' 1.386(8) yes
C7' H7' 0.9500 ?
C8' C8A' 1.388(8) yes
C8' H8' 0.9500 ?
C10' C11' 1.497(8) ?
C10' H10C 0.9900 ?
C10' H10D 0.9900 ?
C11' H11D 0.9800 ?
C11' H11E 0.9800 ?
C11' H11F 0.9800 ?

loop_
_geom_torsion_atom_site_label_1
_geom_torsion_atom_site_label_2
_geom_torsion_atom_site_label_3
_geom_torsion_atom_site_label_4
_geom_torsion
C8A C1 C2 C3 -0.9(7)
Br1 C1 C2 C3 -177.9(4)
C1 C2 C3 C3A 1.1(6)
C1 C2 C3 Br2 -179.4(4)
C2 C3 C3A C4 177.3(5)
Br2 C3 C3A C4 -2.3(8)
C2 C3 C3A C8A -0.8(6)
Br2 C3 C3A C8A 179.6(4)
C3 C3A C4 C5 -177.8(5)
C8A C3A C4 C5 -0.1(9)
C3A C4 C5 C6 -2.5(10)
C4 C5 C6 C7 0.4(10)
C4 C5 C6 C9 -178.5(5)
C5 C6 C7 C8 1.9(10)
C9 C6 C7 C8 -179.2(5)
C6 C7 C8 C8A 0.3(10)
C7 C8 C8A C1 178.3(6)
C7 C8 C8A C3A -4.4(9)
C2 C1 C8A C8 178.2(5)
Br1 C1 C8A C8 -4.8(9)
C2 C1 C8A C3A 0.3(6)
Br1 C1 C8A C3A 177.4(4)
C4 C3A C8A C8 4.3(9)
C3 C3A C8A C8 -177.6(5)
C4 C3A C8A C1 -177.8(5)
C3 C3A C8A C1 0.3(6)
C10 O1 C9 O2 -1.1(8)
C10 O1 C9 C6 177.4(4)
C7 C6 C9 O2 -4.5(8)
C5 C6 C9 O2 174.5(5)
C7 C6 C9 O1 177.0(5)
C5 C6 C9 O1 -4.0(7)
C9 O1 C10 C11 -170.6(5)
C8A' C1' C2' C3' -1.3(6)
Br1' C1' C2' C3' -177.8(4)
C1' C2' C3' C3A' 0.7(6)
C1' C2' C3' Br2' 179.1(4)
C2' C3' C3A' C4' 178.0(5)
Br2' C3' C3A' C4' -0.4(8)
C2' C3' C3A' C8A' 0.1(6)
Br2' C3' C3A' C8A' -178.3(4)
C3' C3A' C4' C5' -178.0(6)
C8A' C3A' C4' C5' -0.5(10)
C3A' C4' C5' C6' -1.4(10)
C4' C5' C6' C7' 1.8(10)
C4' C5' C6' C9' -178.3(5)
C5' C6' C7' C8' -0.5(10)
C9' C6' C7' C8' 179.6(6)
C6' C7' C8' C8A' -0.2(10)
C2' C1' C8A' C8' -179.0(5)
Br1' C1' C8A' C8' -2.7(8)
C2' C1' C8A' C3A' 1.3(6)
Br1' C1' C8A' C3A' 177.7(4)
C7' C8' C8A' C1' 179.7(6)
C7' C8' C8A' C3A' -0.7(10)
C4' C3A' C8A' C1' -178.8(5)
C3' C3A' C8A' C1' -0.9(6)
C4' C3A' C8A' C8' 1.6(9)
C3' C3A' C8A' C8' 179.5(5)
C10' O1' C9' O2' -0.8(8)
C10' O1' C9' C6' 179.2(4)
C7' C6' C9' O2' -3.9(8)
C5' C6' C9' O2' 176.2(5)
C7' C6' C9' O1' 176.0(5)
C5' C6' C9' O1' -3.8(7)
C9' O1' C10' C11' -169.9(5)

loop_
_cod_related_entry_id
_cod_related_entry_database
_cod_related_entry_code
1 ChemSpider 9683525
